data_7042374
loop_
_publ_author_name
'Reuter, K.'
'Maas, R. G. M.'
'Reuter, A.'
'Kilgenstein, F.'
'Asfaha, Y.'
'von H\"anisch, C'

_publ_section_title
;
 Synthesis of heteroatomic bridged paracyclophanes.
;
_journal_issue 14
_journal_name_full 'Dalton transactions (Cambridge, England : 2003)'
_journal_page_first 4530
_journal_page_last 4541
_journal_paper_doi 10.1039/c7dt00321h
_journal_volume 46
_journal_year 2017
_chemical_formula_moiety 'C20 H34 N2 Si4'
_chemical_formula_sum 'C20 H34 N2 Si4'
_chemical_formula_weight 414.85
_space_group_crystal_system monoclinic
_space_group_IT_number 14
_space_group_name_Hall '-P 2yn'
_space_group_name_H-M_alt 'P 1 21/n 1'
_symmetry_space_group_name_Hall '-P 2yn'
_symmetry_space_group_name_H-M 'P 1 21/n 1'
_atom_sites_solution_hydrogens geom
_audit_creation_date 2016-11-08
_audit_creation_method
;
Olex2 1.2
(compiled 2016.09.09 svn.r3337 for OlexSys, GUI svn.r5227)
;
_audit_update_record
;
2017-01-13 deposited with the CCDC.
2017-02-24 downloaded from the CCDC.
;
_cell_angle_alpha 90
_cell_angle_beta 94.9500(10)
_cell_angle_gamma 90
_cell_formula_units_Z 4
_cell_length_a 8.7323(3)
_cell_length_b 12.0878(4)
_cell_length_c 22.5265(9)
_cell_measurement_reflns_used 9818
_cell_measurement_temperature 100(2)
_cell_measurement_theta_max 25.28
_cell_measurement_theta_min 2.44
_cell_volume 2368.90(15)
_computing_cell_refinement 'SAINT v8.37A (Bruker, 2015)'
_computing_data_reduction 'SAINT v8.37A (Bruker, 2015)'
_computing_molecular_graphics 'Olex2 (Dolomanov et al., 2009)'
_computing_publication_material 'Olex2 (Dolomanov et al., 2009)'
_computing_structure_refinement 'XL (Sheldrick, 2008)'
_diffrn_ambient_temperature 100(2)
_diffrn_measured_fraction_theta_full 0.999
_diffrn_measured_fraction_theta_max 0.996
_diffrn_measurement_device_type 'Bruker D8 Quest'
_diffrn_measurement_method '\f and \w scans'
_diffrn_radiation_type MoK\a
_diffrn_radiation_wavelength 0.71073
_diffrn_reflns_av_R_equivalents 0.0313
_diffrn_reflns_av_unetI/netI 0.0117
_diffrn_reflns_Laue_measured_fraction_full 0.999
_diffrn_reflns_Laue_measured_fraction_max 0.996
_diffrn_reflns_limit_h_max 10
_diffrn_reflns_limit_h_min -10
_diffrn_reflns_limit_k_max 14
_diffrn_reflns_limit_k_min -14
_diffrn_reflns_limit_l_max 27
_diffrn_reflns_limit_l_min -27
_diffrn_reflns_number 64372
_diffrn_reflns_point_group_measured_fraction_full 0.999
_diffrn_reflns_point_group_measured_fraction_max 0.996
_diffrn_reflns_theta_full 25.000
_diffrn_reflns_theta_max 25.328
_diffrn_reflns_theta_min 2.437
_diffrn_standards_number 0
_exptl_absorpt_coefficient_mu 0.258
_exptl_absorpt_correction_T_max 0.7452
_exptl_absorpt_correction_T_min 0.7185
_exptl_absorpt_correction_type multi-scan
_exptl_absorpt_process_details
;
SADABS-2014/5 (Bruker,2014/5) was used for absorption correction.
wR2(int) was 0.0793 before and 0.0476 after correction.
The Ratio of minimum to maximum transmission is 0.9642.
The \l/2 correction factor is 0.00150.
;
_exptl_crystal_colour 'clear light colourless'
_exptl_crystal_colour_lustre clear
_exptl_crystal_colour_modifier light
_exptl_crystal_colour_primary colourless
_exptl_crystal_density_diffrn 1.163
_exptl_crystal_description plate
_exptl_crystal_F_000 896
_exptl_crystal_size_max 0.228
_exptl_crystal_size_mid 0.148
_exptl_crystal_size_min 0.12
_refine_diff_density_max 0.393
_refine_diff_density_min -0.263
_refine_diff_density_rms 0.055
_refine_ls_extinction_method none
_refine_ls_goodness_of_fit_ref 1.080
_refine_ls_hydrogen_treatment constr
_refine_ls_matrix_type full
_refine_ls_number_parameters 243
_refine_ls_number_reflns 4313
_refine_ls_number_restraints 0
_refine_ls_restrained_S_all 1.080
_refine_ls_R_factor_all 0.0320
_refine_ls_R_factor_gt 0.0269
_refine_ls_shift/su_max 0.001
_refine_ls_shift/su_mean 0.000
_refine_ls_structure_factor_coef Fsqd
_refine_ls_weighting_details 'w=1/[\s^2^(Fo^2^)+(0.0360P)^2^+1.6290P] where P=(Fo^2^+2Fc^2^)/3'
_refine_ls_weighting_scheme calc
_refine_ls_wR_factor_gt 0.0753
_refine_ls_wR_factor_ref 0.0784
_reflns_Friedel_coverage 0.000
_reflns_number_gt 3839
_reflns_number_total 4313
_reflns_threshold_expression 'I > 2\s(I)'
_cod_data_source_file c7dt00321h1.cif
_cod_data_source_block mrk185_0m
_cod_depositor_comments 'Adding full bibliography for 7042367--7042376.cif.'
_cod_database_code 7042374
_shelx_space_group_comment
;
The symmetry employed for this shelxl refinement is uniquely defined
by the following loop, which should always be used as a source of
symmetry information in preference to the above space-group names.
They are only intended as comments.
;
_olex2_refinement_description
;
1. Fixed Uiso
 At 1.2 times of:
  All C(H) groups, All N(H) groups
 At 1.5 times of:
  All C(H,H,H) groups
2.a Aromatic/amide H refined with riding coordinates:
 N1(H1), N2(H2), C13(H13), C18(H18), C17(H17), C15(H15), C14(H14), C20(H20),
 C16(H16), C19(H19)
2.b Idealised Me refined as rotating group:
 C8(H8A,H8B,H8C), C9(H9A,H9B,H9C), C11(H11A,H11B,H11C), C5(H5A,H5B,H5C),
 C7(H7A,H7B,H7C), C12(H12A,H12B,H12C), C10(H10A,H10B,H10C), C6(H6A,H6B,H6C)
;
_shelx_shelxl_version_number 2014/7
_olex2_submission_special_instructions 'No special instructions were received'

loop_
_space_group_symop_operation_xyz
'x, y, z'
'-x+1/2, y+1/2, -z+1/2'
'-x, -y, -z'
'x-1/2, -y-1/2, z-1/2'

loop_
_atom_site_label
_atom_site_type_symbol
_atom_site_fract_x
_atom_site_fract_y
_atom_site_fract_z
_atom_site_U_iso_or_equiv
_atom_site_adp_type
_atom_site_occupancy
_atom_site_site_symmetry_order
_atom_site_calc_flag
_atom_site_refinement_flags_posn
Si4 Si 0.26450(4) 0.68829(3) 0.63758(2) 0.00978(11) Uani 1 1 d .
Si1 Si 0.64126(4) 0.71815(3) 0.90346(2) 0.01046(11) Uani 1 1 d .
Si2 Si 0.95875(4) 0.72451(3) 0.84394(2) 0.00999(11) Uani 1 1 d .
Si3 Si 0.58293(4) 0.68695(3) 0.57824(2) 0.01015(11) Uani 1 1 d .
N1 N 0.82156(14) 0.76637(10) 0.89029(5) 0.0123(3) Uani 1 1 d .
H1 H 0.8497 0.8249 0.9118 0.015 Uiso 1 1 calc R
N2 N 0.40126(13) 0.64284(10) 0.59151(5) 0.0118(3) Uani 1 1 d .
H2 H 0.3712 0.5844 0.5703 0.014 Uiso 1 1 calc R
C2 C 0.86941(16) 0.71260(12) 0.76539(6) 0.0106(3) Uani 1 1 d .
C3 C 0.70330(16) 0.69926(12) 0.65094(6) 0.0110(3) Uani 1 1 d .
C4 C 0.35374(16) 0.69991(12) 0.71633(6) 0.0110(3) Uani 1 1 d .
C13 C 0.43176(16) 0.79621(12) 0.73628(7) 0.0121(3) Uani 1 1 d .
H13 H 0.4289 0.8594 0.7111 0.015 Uiso 1 1 calc R
C1 C 0.51938(16) 0.71043(12) 0.83095(6) 0.0112(3) Uani 1 1 d .
C18 C 0.86442(16) 0.80182(12) 0.72550(7) 0.0126(3) Uani 1 1 d .
H18 H 0.9171 0.8683 0.7369 0.015 Uiso 1 1 calc R
C17 C 0.78391(16) 0.79487(12) 0.66964(7) 0.0128(3) Uani 1 1 d .
H17 H 0.7836 0.8566 0.6435 0.015 Uiso 1 1 calc R
C15 C 0.35631(16) 0.61061(12) 0.75581(6) 0.0133(3) Uani 1 1 d .
H15 H 0.3019 0.5449 0.7442 0.016 Uiso 1 1 calc R
C14 C 0.51296(16) 0.80133(12) 0.79186(6) 0.0120(3) Uani 1 1 d .
H14 H 0.5654 0.8676 0.8038 0.014 Uiso 1 1 calc R
C20 C 0.79350(16) 0.61546(12) 0.74574(6) 0.0123(3) Uani 1 1 d .
H20 H 0.7979 0.5525 0.7711 0.015 Uiso 1 1 calc R
C16 C 0.43699(16) 0.61595(13) 0.81180(6) 0.0134(3) Uani 1 1 d .
H16 H 0.4360 0.5539 0.8376 0.016 Uiso 1 1 calc R
C19 C 0.71209(16) 0.60900(12) 0.69022(6) 0.0121(3) Uani 1 1 d .
H19 H 0.6612 0.5420 0.6785 0.015 Uiso 1 1 calc R
C8 C 1.11440(17) 0.82998(13) 0.84950(7) 0.0156(3) Uani 1 1 d .
H8A H 1.0704 0.9031 0.8401 0.023 Uiso 1 1 calc GR
H8B H 1.1900 0.8120 0.8212 0.023 Uiso 1 1 calc GR
H8C H 1.1649 0.8304 0.8901 0.023 Uiso 1 1 calc GR
C9 C 0.57847(19) 0.82164(13) 0.53774(7) 0.0179(3) Uani 1 1 d .
H9A H 0.5152 0.8143 0.4998 0.027 Uiso 1 1 calc GR
H9B H 0.6833 0.8427 0.5300 0.027 Uiso 1 1 calc GR
H9C H 0.5346 0.8787 0.5621 0.027 Uiso 1 1 calc GR
C11 C 0.18814(17) 0.82710(12) 0.61387(7) 0.0154(3) Uani 1 1 d .
H11A H 0.2735 0.8795 0.6129 0.023 Uiso 1 1 calc GR
H11B H 0.1169 0.8531 0.6422 0.023 Uiso 1 1 calc GR
H11C H 0.1339 0.8216 0.5740 0.023 Uiso 1 1 calc GR
C5 C 0.55750(18) 0.81782(13) 0.95481(7) 0.0172(3) Uani 1 1 d .
H5A H 0.6286 0.8277 0.9905 0.026 Uiso 1 1 calc GR
H5B H 0.4594 0.7890 0.9663 0.026 Uiso 1 1 calc GR
H5C H 0.5405 0.8892 0.9347 0.026 Uiso 1 1 calc GR
C7 C 1.03759(18) 0.58566(13) 0.86615(7) 0.0162(3) Uani 1 1 d .
H7A H 1.0874 0.5893 0.9068 0.024 Uiso 1 1 calc GR
H7B H 1.1131 0.5632 0.8387 0.024 Uiso 1 1 calc GR
H7C H 0.9538 0.5316 0.8646 0.024 Uiso 1 1 calc GR
C12 C 0.10669(16) 0.58460(13) 0.63265(7) 0.0147(3) Uani 1 1 d .
H12A H 0.0594 0.5814 0.5916 0.022 Uiso 1 1 calc GR
H12B H 0.0291 0.6060 0.6594 0.022 Uiso 1 1 calc GR
H12C H 0.1484 0.5118 0.6443 0.022 Uiso 1 1 calc GR
C10 C 0.66907(17) 0.57997(13) 0.53123(7) 0.0173(3) Uani 1 1 d .
H10A H 0.6705 0.5084 0.5517 0.026 Uiso 1 1 calc GR
H10B H 0.7744 0.6015 0.5245 0.026 Uiso 1 1 calc GR
H10C H 0.6075 0.5740 0.4929 0.026 Uiso 1 1 calc GR
C6 C 0.65072(18) 0.57784(13) 0.93822(7) 0.0183(3) Uani 1 1 d .
H6A H 0.6921 0.5250 0.9108 0.027 Uiso 1 1 calc GR
H6B H 0.5473 0.5547 0.9467 0.027 Uiso 1 1 calc GR
H6C H 0.7177 0.5802 0.9754 0.027 Uiso 1 1 calc GR

loop_
_atom_site_aniso_label
_atom_site_aniso_U_11
_atom_site_aniso_U_22
_atom_site_aniso_U_33
_atom_site_aniso_U_23
_atom_site_aniso_U_13
_atom_site_aniso_U_12
Si4 0.0091(2) 0.0103(2) 0.0100(2) -0.00144(15) 0.00089(15) -0.00064(15)
Si1 0.0112(2) 0.0112(2) 0.0091(2) -0.00058(15) 0.00118(15) 0.00149(15)
Si2 0.0095(2) 0.0108(2) 0.0096(2) -0.00050(15) 0.00044(15) 0.00055(15)
Si3 0.0103(2) 0.0115(2) 0.0086(2) -0.00119(15) 0.00110(15) -0.00164(15)
N1 0.0115(6) 0.0144(6) 0.0110(6) -0.0034(5) -0.0001(5) -0.0005(5)
N2 0.0110(6) 0.0135(6) 0.0108(6) -0.0041(5) 0.0013(5) -0.0020(5)
C2 0.0078(7) 0.0134(7) 0.0108(7) -0.0014(6) 0.0020(5) 0.0016(5)
C3 0.0083(7) 0.0144(7) 0.0108(7) -0.0017(6) 0.0032(5) 0.0008(6)
C4 0.0082(7) 0.0138(7) 0.0115(7) -0.0021(6) 0.0034(5) 0.0010(6)
C13 0.0119(7) 0.0119(7) 0.0130(7) 0.0009(6) 0.0034(6) 0.0011(6)
C1 0.0084(7) 0.0138(7) 0.0117(7) -0.0017(6) 0.0029(5) 0.0019(6)
C18 0.0122(7) 0.0111(7) 0.0147(7) -0.0021(6) 0.0025(6) -0.0021(6)
C17 0.0125(7) 0.0129(7) 0.0131(7) 0.0032(6) 0.0019(6) -0.0010(6)
C15 0.0122(7) 0.0127(7) 0.0155(7) -0.0026(6) 0.0031(6) -0.0027(6)
C14 0.0101(7) 0.0119(7) 0.0142(7) -0.0024(6) 0.0026(6) 0.0000(6)
C20 0.0122(7) 0.0116(7) 0.0134(7) 0.0018(6) 0.0033(6) 0.0002(6)
C16 0.0141(7) 0.0131(8) 0.0134(7) 0.0019(6) 0.0034(6) -0.0005(6)
C19 0.0109(7) 0.0118(7) 0.0139(7) -0.0021(6) 0.0026(6) -0.0018(6)
C8 0.0136(7) 0.0161(8) 0.0169(8) -0.0016(6) -0.0001(6) -0.0017(6)
C9 0.0235(8) 0.0155(8) 0.0139(8) 0.0013(6) -0.0025(6) -0.0042(6)
C11 0.0175(8) 0.0121(8) 0.0165(8) -0.0006(6) 0.0003(6) 0.0013(6)
C5 0.0194(8) 0.0180(8) 0.0147(8) -0.0029(6) 0.0036(6) 0.0043(6)
C7 0.0174(8) 0.0163(8) 0.0148(8) 0.0017(6) 0.0016(6) 0.0041(6)
C12 0.0116(7) 0.0154(8) 0.0172(8) -0.0011(6) 0.0008(6) -0.0015(6)
C10 0.0156(8) 0.0182(8) 0.0186(8) -0.0046(6) 0.0050(6) -0.0020(6)
C6 0.0227(8) 0.0158(8) 0.0162(8) 0.0021(6) 0.0003(6) 0.0014(6)

loop_
_atom_type_symbol
_atom_type_description
_atom_type_scat_dispersion_real
_atom_type_scat_dispersion_imag
_atom_type_scat_source
C C 0.0033 0.0016 'International Tables Vol C Tables 4.2.6.8 and 6.1.1.4'
H H 0.0000 0.0000 'International Tables Vol C Tables 4.2.6.8 and 6.1.1.4'
N N 0.0061 0.0033 'International Tables Vol C Tables 4.2.6.8 and 6.1.1.4'
Si Si 0.0817 0.0704 'International Tables Vol C Tables 4.2.6.8 and 6.1.1.4'

loop_
_geom_angle_atom_site_label_1
_geom_angle_atom_site_label_2
_geom_angle_atom_site_label_3
_geom_angle
N2 Si4 C4 109.69(6)
N2 Si4 C11 111.11(7)
N2 Si4 C12 107.17(7)
C11 Si4 C4 108.15(7)
C12 Si4 C4 110.58(7)
C12 Si4 C11 110.14(7)
N1 Si1 C1 108.94(6)
N1 Si1 C5 107.50(7)
N1 Si1 C6 111.74(7)
C5 Si1 C1 110.47(7)
C5 Si1 C6 109.42(7)
C6 Si1 C1 108.77(7)
N1 Si2 C2 109.76(6)
N1 Si2 C8 107.39(7)
N1 Si2 C7 111.08(7)
C8 Si2 C2 110.97(7)
C8 Si2 C7 110.36(7)
C7 Si2 C2 107.31(7)
N2 Si3 C3 109.16(6)
N2 Si3 C9 111.97(7)
N2 Si3 C10 107.78(7)
C9 Si3 C3 110.16(7)
C9 Si3 C10 108.60(7)
C10 Si3 C3 109.09(7)
Si1 N1 Si2 133.87(8)
Si1 N1 H1 113.1
Si2 N1 H1 113.1
Si4 N2 H2 112.9
Si3 N2 Si4 134.10(8)
Si3 N2 H2 113.0
C18 C2 Si2 122.18(11)
C20 C2 Si2 120.59(11)
C20 C2 C18 117.03(13)
C17 C3 Si3 123.94(11)
C17 C3 C19 117.00(13)
C19 C3 Si3 119.05(11)
C13 C4 Si4 120.97(11)
C15 C4 Si4 121.68(11)
C15 C4 C13 117.15(13)
C4 C13 H13 119.2
C14 C13 C4 121.52(14)
C14 C13 H13 119.2
C14 C1 Si1 119.73(11)
C16 C1 Si1 123.24(11)
C16 C1 C14 116.98(13)
C2 C18 H18 119.4
C17 C18 C2 121.26(14)
C17 C18 H18 119.4
C3 C17 H17 119.2
C18 C17 C3 121.64(14)
C18 C17 H17 119.2
C4 C15 H15 119.3
C16 C15 C4 121.32(14)
C16 C15 H15 119.3
C13 C14 C1 121.36(14)
C13 C14 H14 119.3
C1 C14 H14 119.3
C2 C20 H20 119.2
C19 C20 C2 121.59(14)
C19 C20 H20 119.2
C1 C16 H16 119.2
C15 C16 C1 121.61(14)
C15 C16 H16 119.2
C3 C19 H19 119.3
C20 C19 C3 121.41(14)
C20 C19 H19 119.3
Si2 C8 H8A 109.5
Si2 C8 H8B 109.5
Si2 C8 H8C 109.5
H8A C8 H8B 109.5
H8A C8 H8C 109.5
H8B C8 H8C 109.5
Si3 C9 H9A 109.5
Si3 C9 H9B 109.5
Si3 C9 H9C 109.5
H9A C9 H9B 109.5
H9A C9 H9C 109.5
H9B C9 H9C 109.5
Si4 C11 H11A 109.5
Si4 C11 H11B 109.5
Si4 C11 H11C 109.5
H11A C11 H11B 109.5
H11A C11 H11C 109.5
H11B C11 H11C 109.5
Si1 C5 H5A 109.5
Si1 C5 H5B 109.5
Si1 C5 H5C 109.5
H5A C5 H5B 109.5
H5A C5 H5C 109.5
H5B C5 H5C 109.5
Si2 C7 H7A 109.5
Si2 C7 H7B 109.5
Si2 C7 H7C 109.5
H7A C7 H7B 109.5
H7A C7 H7C 109.5
H7B C7 H7C 109.5
Si4 C12 H12A 109.5
Si4 C12 H12B 109.5
Si4 C12 H12C 109.5
H12A C12 H12B 109.5
H12A C12 H12C 109.5
H12B C12 H12C 109.5
Si3 C10 H10A 109.5
Si3 C10 H10B 109.5
Si3 C10 H10C 109.5
H10A C10 H10B 109.5
H10A C10 H10C 109.5
H10B C10 H10C 109.5
Si1 C6 H6A 109.5
Si1 C6 H6B 109.5
Si1 C6 H6C 109.5
H6A C6 H6B 109.5
H6A C6 H6C 109.5
H6B C6 H6C 109.5

loop_
_geom_bond_atom_site_label_1
_geom_bond_atom_site_label_2
_geom_bond_distance
Si4 N2 1.7375(12)
Si4 C4 1.8802(15)
Si4 C11 1.8665(15)
Si4 C12 1.8589(15)
Si1 N1 1.7283(13)
Si1 C1 1.8734(15)
Si1 C5 1.8630(15)
Si1 C6 1.8669(16)
Si2 N1 1.7312(12)
Si2 C2 1.8769(15)
Si2 C8 1.8599(15)
Si2 C7 1.8660(16)
Si3 N2 1.7240(12)
Si3 C3 1.8740(15)
Si3 C9 1.8651(16)
Si3 C10 1.8700(15)
N1 H1 0.8800
N2 H2 0.8800
C2 C18 1.402(2)
C2 C20 1.401(2)
C3 C17 1.399(2)
C3 C19 1.402(2)
C4 C13 1.403(2)
C4 C15 1.398(2)
C13 H13 0.9500
C13 C14 1.386(2)
C1 C14 1.406(2)
C1 C16 1.398(2)
C18 H18 0.9500
C18 C17 1.390(2)
C17 H17 0.9500
C15 H15 0.9500
C15 C16 1.392(2)
C14 H14 0.9500
C20 H20 0.9500
C20 C19 1.386(2)
C16 H16 0.9500
C19 H19 0.9500
C8 H8A 0.9800
C8 H8B 0.9800
C8 H8C 0.9800
C9 H9A 0.9800
C9 H9B 0.9800
C9 H9C 0.9800
C11 H11A 0.9800
C11 H11B 0.9800
C11 H11C 0.9800
C5 H5A 0.9800
C5 H5B 0.9800
C5 H5C 0.9800
C7 H7A 0.9800
C7 H7B 0.9800
C7 H7C 0.9800
C12 H12A 0.9800
C12 H12B 0.9800
C12 H12C 0.9800
C10 H10A 0.9800
C10 H10B 0.9800
C10 H10C 0.9800
C6 H6A 0.9800
C6 H6B 0.9800
C6 H6C 0.9800

loop_
_geom_torsion_atom_site_label_1
_geom_torsion_atom_site_label_2
_geom_torsion_atom_site_label_3
_geom_torsion_atom_site_label_4
_geom_torsion
Si4 C4 C13 C14 -172.49(11)
Si4 C4 C15 C16 172.90(11)
Si1 C1 C14 C13 175.95(11)
Si1 C1 C16 C15 -175.40(11)
Si2 C2 C18 C17 -173.21(11)
Si2 C2 C20 C19 172.70(11)
Si3 C3 C17 C18 176.23(11)
Si3 C3 C19 C20 -176.90(11)
N1 Si1 C1 C14 -48.49(13)
N1 Si1 C1 C16 128.90(12)
N1 Si2 C2 C18 89.76(13)
N1 Si2 C2 C20 -85.06(12)
N2 Si4 C4 C13 85.78(12)
N2 Si4 C4 C15 -88.91(13)
N2 Si3 C3 C17 -126.55(12)
N2 Si3 C3 C19 52.02(13)
C2 Si2 N1 Si1 52.93(12)
C2 C18 C17 C3 0.6(2)
C2 C20 C19 C3 0.6(2)
C3 Si3 N2 Si4 52.50(12)
C4 Si4 N2 Si3 -53.02(12)
C4 C13 C14 C1 -0.6(2)
C4 C15 C16 C1 -0.3(2)
C13 C4 C15 C16 -2.0(2)
C1 Si1 N1 Si2 -54.64(12)
C18 C2 C20 C19 -2.4(2)
C17 C3 C19 C20 1.8(2)
C15 C4 C13 C14 2.4(2)
C14 C1 C16 C15 2.1(2)
C20 C2 C18 C17 1.8(2)
C16 C1 C14 C13 -1.6(2)
C19 C3 C17 C18 -2.4(2)
C8 Si2 N1 Si1 173.66(10)
C8 Si2 C2 C18 -28.77(14)
C8 Si2 C2 C20 156.41(11)
C9 Si3 N2 Si4 -69.75(12)
C9 Si3 C3 C17 -3.22(15)
C9 Si3 C3 C19 175.35(11)
C11 Si4 N2 Si3 66.51(12)
C11 Si4 C4 C13 -35.55(13)
C11 Si4 C4 C15 149.76(12)
C5 Si1 N1 Si2 -174.37(10)
C5 Si1 C1 C14 69.38(13)
C5 Si1 C1 C16 -113.22(13)
C7 Si2 N1 Si1 -65.58(12)
C7 Si2 C2 C18 -149.42(12)
C7 Si2 C2 C20 35.76(13)
C12 Si4 N2 Si3 -173.11(10)
C12 Si4 C4 C13 -156.23(11)
C12 Si4 C4 C15 29.08(14)
C10 Si3 N2 Si4 170.87(10)
C10 Si3 C3 C17 115.91(13)
C10 Si3 C3 C19 -65.53(13)
C6 Si1 N1 Si2 65.56(12)
C6 Si1 C1 C14 -170.51(11)
C6 Si1 C1 C16 6.89(14)
